data_7218172
loop_
_publ_author_name
'Thiyagarajan, Shanmugam'
'Wu, Jing'
'Knoop, Rutger J.'
'Haveren, Jacco van'
'Lutz, Martin'
'ES, Daan van'

_publ_section_title
;
 Isohexide hydroxy esters: synthesis and application of a new class of
 biobased AB-type building blocks
;
_journal_name_full 'RSC Adv.'
_journal_paper_doi 10.1039/C4RA07896A
_journal_year 2014
_chemical_absolute_configuration unkn
_chemical_formula_moiety 'C7 H10 O5'
_chemical_formula_sum 'C7 H10 O5'
_chemical_formula_weight 174.15
_chemical_name_systematic
; 
 ? 
;
_space_group_IT_number 1
_symmetry_cell_setting triclinic
_symmetry_space_group_name_Hall 'P 1'
_symmetry_space_group_name_H-M 'P 1'
_atom_sites_solution_hydrogens difmap
_atom_sites_solution_primary direct
_atom_sites_solution_secondary difmap
_audit_creation_method SHELXL-97
_cell_angle_alpha 99.295(3)
_cell_angle_beta 102.547(2)
_cell_angle_gamma 102.956(3)
_cell_formula_units_Z 1
_cell_length_a 5.0392(2)
_cell_length_b 5.4022(2)
_cell_length_c 7.5864(3)
_cell_measurement_reflns_used 5543
_cell_measurement_temperature 100(2)
_cell_measurement_theta_max 27.50
_cell_measurement_theta_min 2.82
_cell_volume 191.601(14)
_computing_cell_refinement Peakref
_computing_data_collection Apex2
_computing_data_reduction 'Eval15, SADABS-2008/1'
_computing_structure_refinement 'SHELXT (Sheldrick, 2012)'
_computing_structure_solution 'SHELXS-97 (Sheldrick, 2008)'
_diffrn_ambient_temperature 100(2)
_diffrn_measured_fraction_theta_full 0.999
_diffrn_measured_fraction_theta_max 0.999
_diffrn_measurement_device_type 'Bruker Kappa ApexII'
_diffrn_measurement_method '\f and \w scans'
_diffrn_radiation_monochromator graphite
_diffrn_radiation_source 'fine-focus sealed tube'
_diffrn_radiation_type MoK\a
_diffrn_radiation_wavelength 0.71073
_diffrn_reflns_av_R_equivalents 0.0142
_diffrn_reflns_av_sigmaI/netI 0.0113
_diffrn_reflns_limit_h_max 6
_diffrn_reflns_limit_h_min -6
_diffrn_reflns_limit_k_max 7
_diffrn_reflns_limit_k_min -6
_diffrn_reflns_limit_l_max 9
_diffrn_reflns_limit_l_min -9
_diffrn_reflns_number 5668
_diffrn_reflns_theta_full 27.51
_diffrn_reflns_theta_max 27.51
_diffrn_reflns_theta_min 2.82
_exptl_absorpt_coefficient_mu 0.130
_exptl_absorpt_correction_T_max 0.7456
_exptl_absorpt_correction_T_min 0.6962
_exptl_absorpt_correction_type multi-scan
_exptl_absorpt_process_details SADABS-2008/1
_exptl_crystal_colour colourless
_exptl_crystal_density_diffrn 1.509
_exptl_crystal_density_method 'not measured'
_exptl_crystal_description 'irregular block'
_exptl_crystal_F_000 92
_exptl_crystal_size_max 0.30
_exptl_crystal_size_mid 0.28
_exptl_crystal_size_min 0.12
_refine_diff_density_max 0.301
_refine_diff_density_min -0.149
_refine_diff_density_rms 0.040
_refine_ls_extinction_method none
_refine_ls_goodness_of_fit_ref 1.070
_refine_ls_hydrogen_treatment mixed
_refine_ls_matrix_type full
_refine_ls_number_parameters 117
_refine_ls_number_reflns 1706
_refine_ls_number_restraints 3
_refine_ls_restrained_S_all 1.069
_refine_ls_R_factor_all 0.0250
_refine_ls_R_factor_gt 0.0247
_refine_ls_shift/su_max 0.000
_refine_ls_shift/su_mean 0.000
_refine_ls_structure_factor_coef Fsqd
_refine_ls_weighting_details 'calc w=1/[\s^2^(Fo^2^)+(0.0434P)^2^+0.0291P] where P=(Fo^2^+2Fc^2^)/3'
_refine_ls_weighting_scheme calc
_refine_ls_wR_factor_gt 0.0642
_refine_ls_wR_factor_ref 0.0646
_reflns_number_gt 1691
_reflns_number_total 1706
_reflns_threshold_expression I>2\s(I)
_cod_data_source_file c4ra07896a2.cif
_cod_data_source_block l0384a
_cod_original_cell_volume 191.598(15)
_cod_database_code 7218172

loop_
_symmetry_equiv_pos_as_xyz
'x, y, z'

loop_
_atom_site_label
_atom_site_type_symbol
_atom_site_fract_x
_atom_site_fract_y
_atom_site_fract_z
_atom_site_U_iso_or_equiv
_atom_site_adp_type
_atom_site_occupancy
_atom_site_symmetry_multiplicity
_atom_site_calc_flag
_atom_site_refinement_flags
O1 O 0.73010(16) 0.38133(15) 0.69142(10) 0.01410(17) Uani 1 1 d .
O2 O 0.43457(17) 0.76730(15) 0.47073(11) 0.01768(19) Uani 1 1 d .
O3 O 0.87453(16) 0.95128(16) 0.76891(11) 0.01410(17) Uani 1 1 d .
H3O H 0.825(4) 1.066(4) 0.727(3) 0.029(5) Uiso 1 1 d .
O4 O 0.01648(17) 0.13645(18) 0.24132(12) 0.0225(2) Uani 1 1 d .
O5 O 0.30466(17) 0.17657(18) 0.05526(12) 0.0213(2) Uani 1 1 d .
H5O H 0.153(4) 0.099(4) -0.028(3) 0.038(5) Uiso 1 1 d .
C1 C 0.7442(3) 0.5519(2) 0.86229(15) 0.0169(2) Uani 1 1 d .
H1A H 0.9400 0.6140 0.9423 0.020 Uiso 1 1 calc R
H1B H 0.6206 0.4619 0.9307 0.020 Uiso 1 1 calc R
C2 C 0.6427(2) 0.7759(2) 0.80262(14) 0.0143(2) Uani 1 1 d .
H2 H 0.5636 0.8647 0.8969 0.017 Uiso 1 1 calc R
C3 C 0.4111(2) 0.6379(2) 0.61879(14) 0.0138(2) Uani 1 1 d .
H3 H 0.2186 0.6153 0.6395 0.017 Uiso 1 1 calc R
C4 C 0.4674(2) 0.3712(2) 0.56350(14) 0.0121(2) Uani 1 1 d .
H4 H 0.3090 0.2237 0.5663 0.015 Uiso 1 1 calc R
C5 C 0.5129(2) 0.3589(2) 0.37104(14) 0.0120(2) Uani 1 1 d .
H5 H 0.6713 0.2795 0.3596 0.014 Uiso 1 1 calc R
C6 C 0.5975(2) 0.6490(2) 0.36611(15) 0.0171(2) Uani 1 1 d .
H6A H 0.8022 0.7266 0.4232 0.020 Uiso 1 1 calc R
H6B H 0.5522 0.6719 0.2371 0.020 Uiso 1 1 calc R
C7 C 0.2492(2) 0.2124(2) 0.21981(14) 0.0126(2) Uani 1 1 d .

loop_
_atom_site_aniso_label
_atom_site_aniso_U_11
_atom_site_aniso_U_22
_atom_site_aniso_U_33
_atom_site_aniso_U_23
_atom_site_aniso_U_13
_atom_site_aniso_U_12
O1 0.0179(4) 0.0119(4) 0.0099(3) 0.0003(3) -0.0009(3) 0.0048(3)
O2 0.0230(4) 0.0124(4) 0.0149(4) 0.0018(3) -0.0017(3) 0.0067(3)
O3 0.0155(4) 0.0103(4) 0.0125(3) 0.0016(3) -0.0020(3) 0.0017(3)
O4 0.0126(4) 0.0321(5) 0.0171(4) -0.0026(3) 0.0037(3) 0.0008(3)
O5 0.0145(4) 0.0302(5) 0.0102(4) -0.0034(3) 0.0003(3) -0.0038(3)
C1 0.0242(5) 0.0142(5) 0.0092(5) 0.0014(4) 0.0022(4) 0.0020(4)
C2 0.0157(5) 0.0132(5) 0.0109(5) -0.0020(4) 0.0029(4) 0.0018(4)
C3 0.0124(5) 0.0137(5) 0.0131(5) -0.0006(4) 0.0020(4) 0.0032(4)
C4 0.0124(5) 0.0113(5) 0.0106(5) 0.0008(4) 0.0017(4) 0.0013(4)
C5 0.0113(4) 0.0123(5) 0.0103(4) -0.0001(4) 0.0017(4) 0.0021(4)
C6 0.0204(5) 0.0143(6) 0.0119(5) 0.0012(4) 0.0020(4) -0.0009(4)
C7 0.0132(5) 0.0106(5) 0.0118(5) -0.0005(4) 0.0013(4) 0.0031(4)

loop_
_atom_type_symbol
_atom_type_description
_atom_type_scat_dispersion_real
_atom_type_scat_dispersion_imag
_atom_type_scat_source
C C 0.0033 0.0016 'International Tables Vol C Tables 4.2.6.8 and 6.1.1.4'
H H 0.0000 0.0000 'International Tables Vol C Tables 4.2.6.8 and 6.1.1.4'
O O 0.0106 0.0060 'International Tables Vol C Tables 4.2.6.8 and 6.1.1.4'

loop_
_geom_angle_atom_site_label_1
_geom_angle_atom_site_label_2
_geom_angle_atom_site_label_3
_geom_angle
C1 O1 C4 106.28(8)
C3 O2 C6 107.70(8)
C2 O3 H3O 111.0(14)
C7 O5 H5O 109.4(13)
O1 C1 C2 104.44(9)
O1 C1 H1A 110.9
C2 C1 H1A 110.9
O1 C1 H1B 110.9
C2 C1 H1B 110.9
H1A C1 H1B 108.9
O3 C2 C1 107.87(9)
O3 C2 C3 111.02(8)
C1 C2 C3 102.39(9)
O3 C2 H2 111.7
C1 C2 H2 111.7
C3 C2 H2 111.7
O2 C3 C4 107.01(8)
O2 C3 C2 113.37(9)
C4 C3 C2 104.56(8)
O2 C3 H3 110.6
C4 C3 H3 110.6
C2 C3 H3 110.6
O1 C4 C5 108.72(8)
O1 C4 C3 105.74(8)
C5 C4 C3 105.31(9)
O1 C4 H4 112.2
C5 C4 H4 112.2
C3 C4 H4 112.2
C7 C5 C4 112.56(9)
C7 C5 C6 111.21(8)
C4 C5 C6 101.86(9)
C7 C5 H5 110.3
C4 C5 H5 110.3
C6 C5 H5 110.3
O2 C6 C5 104.99(9)
O2 C6 H6A 110.7
C5 C6 H6A 110.7
O2 C6 H6B 110.7
C5 C6 H6B 110.7
H6A C6 H6B 108.8
O4 C7 O5 123.29(10)
O4 C7 C5 125.71(10)
O5 C7 C5 110.99(9)

loop_
_geom_bond_atom_site_label_1
_geom_bond_atom_site_label_2
_geom_bond_distance
O1 C1 1.4421(13)
O1 C4 1.4455(13)
O2 C3 1.4278(13)
O2 C6 1.4380(14)
O3 C2 1.4279(14)
O3 H3O 0.81(2)
O4 C7 1.2082(14)
O5 C7 1.3310(13)
O5 H5O 0.85(2)
C1 C2 1.5112(15)
C1 H1A 0.9900
C1 H1B 0.9900
C2 C3 1.5588(14)
C2 H2 1.0000
C3 C4 1.5399(15)
C3 H3 1.0000
C4 C5 1.5198(14)
C4 H4 1.0000
C5 C7 1.5102(14)
C5 C6 1.5380(15)
C5 H5 1.0000
C6 H6A 0.9900
C6 H6B 0.9900

loop_
_geom_hbond_atom_site_label_D
_geom_hbond_atom_site_label_H
_geom_hbond_atom_site_label_A
_geom_hbond_distance_DH
_geom_hbond_distance_HA
_geom_hbond_distance_DA
_geom_hbond_angle_DHA
_geom_hbond_site_symmetry_A
O3 H3O O1 0.81(2) 1.91(2) 2.6993(12) 165(2) 1_565
O5 H5O O3 0.85(2) 1.77(2) 2.6107(11) 169(2) 1_444

loop_
_geom_torsion_atom_site_label_1
_geom_torsion_atom_site_label_2
_geom_torsion_atom_site_label_3
_geom_torsion_atom_site_label_4
_geom_torsion
C4 O1 C1 C2 -42.26(10)
O1 C1 C2 O3 -81.68(10)
O1 C1 C2 C3 35.49(11)
C6 O2 C3 C4 -20.86(11)
C6 O2 C3 C2 93.88(10)
O3 C2 C3 O2 -17.96(12)
C1 C2 C3 O2 -132.86(9)
O3 C2 C3 C4 98.23(10)
C1 C2 C3 C4 -16.66(11)
C1 O1 C4 C5 143.30(9)
C1 O1 C4 C3 30.65(10)
O2 C3 C4 O1 112.99(9)
C2 C3 C4 O1 -7.55(10)
O2 C3 C4 C5 -2.02(11)
C2 C3 C4 C5 -122.56(9)
O1 C4 C5 C7 149.88(8)
C3 C4 C5 C7 -97.19(10)
O1 C4 C5 C6 -90.94(10)
C3 C4 C5 C6 21.99(11)
C3 O2 C6 C5 35.46(11)
C7 C5 C6 O2 85.11(10)
C4 C5 C6 O2 -35.03(10)
C4 C5 C7 O4 8.16(15)
C6 C5 C7 O4 -105.42(13)
C4 C5 C7 O5 -172.09(9)
C6 C5 C7 O5 74.33(11)
